data_7052856
loop_
_publ_author_name
'Clifford, Sarah E.'
'Runowski, Marcin'
'Parthasarathy, Nalini'
'Besnard, C\'eline'
'Melich, Xavier'
'Williams, Alan F.'

_publ_section_title
;
 Unusual solidification and phosphate binding to benzimidazole cations in
 the presence of water
;
_journal_issue 3
_journal_name_full 'New Journal of Chemistry'
_journal_page_first 823
_journal_paper_doi 10.1039/c2nj20897k
_journal_volume 36
_journal_year 2012
_chemical_formula_moiety 'C19 H22 N4, 2(H2 O4 P)'
_chemical_formula_sum 'C19 H26 N4 O8 P2'
_chemical_formula_weight 500.39
_chemical_name_common '1,5-bis(benzimidazolonium)pentane bis(dihydrogenophosphate)'
_chemical_name_systematic '1,5-bis(benzimidazolonium)pentane bis(dihydrogenophosphate)'
_space_group_IT_number 2
_symmetry_cell_setting triclinic
_symmetry_Int_Tables_number 2
_symmetry_space_group_name_Hall '-P 1'
_symmetry_space_group_name_H-M 'P -1'
_atom_sites_solution_hydrogens difmap
_atom_sites_solution_primary direct
_cell_angle_alpha 99.752(8)
_cell_angle_beta 98.148(8)
_cell_angle_gamma 115.368(8)
_cell_formula_units_Z 2
_cell_length_a 9.6451(11)
_cell_length_b 9.7718(11)
_cell_length_c 13.5760(13)
_cell_measurement_reflns_used 19568
_cell_measurement_temperature 230
_cell_measurement_theta_max 31.59
_cell_measurement_theta_min 2.39
_cell_volume 1106.0(2)
_computing_cell_refinement 'IPDS (Stoe & Cie, 1996)'
_computing_data_collection 'IPDS (Stoe & Cie, 1996)'
_computing_data_reduction 'XRED (Stoe & Cie 1996)'
_computing_molecular_graphics 'CAMERON (Watkin et al., 1996)'
_computing_publication_material 'CRYSTALS (Betteridge et al., 2003)'
_computing_structure_refinement 'CRYSTALS (Betteridge et al., 2003)'
_computing_structure_solution 'Sir2004 (Burla et al., 2005)'
_diffrn_ambient_temperature 230
_diffrn_measured_fraction_theta_full 0.996
_diffrn_measured_fraction_theta_max 0.980
_diffrn_measurement_device 'Stoe IPDS'
_diffrn_measurement_device_type Area
_diffrn_measurement_method \w
_diffrn_radiation_monochromator graphite
_diffrn_radiation_type 'Mo K\a'
_diffrn_radiation_wavelength 0.71073
_diffrn_reflns_av_R_equivalents 0.047
_diffrn_reflns_limit_h_max 14
_diffrn_reflns_limit_h_min -14
_diffrn_reflns_limit_k_max 13
_diffrn_reflns_limit_k_min -14
_diffrn_reflns_limit_l_max 19
_diffrn_reflns_limit_l_min -19
_diffrn_reflns_number 21657
_diffrn_reflns_theta_full 30.053
_diffrn_reflns_theta_max 31.305
_diffrn_reflns_theta_min 2.387
_diffrn_standards_number 0
_exptl_absorpt_coefficient_mu 0.252
_exptl_absorpt_correction_T_max 0.97
_exptl_absorpt_correction_T_min 0.93
_exptl_absorpt_correction_type integration
_exptl_absorpt_process_details
;
Gaussian Integration (Busing and Levy, 1957)
;
_exptl_crystal_colour white
_exptl_crystal_density_diffrn 1.502
_exptl_crystal_density_method 'not measured'
_exptl_crystal_description prism
_exptl_crystal_F_000 524
_exptl_crystal_size_max 0.15
_exptl_crystal_size_mid 0.15
_exptl_crystal_size_min 0.12
_refine_diff_density_max 0.52
_refine_diff_density_min -0.40
_refine_ls_extinction_method None
_refine_ls_goodness_of_fit_ref 1.0613
_refine_ls_hydrogen_treatment refall
_refine_ls_matrix_type full
_refine_ls_number_parameters 402
_refine_ls_number_reflns 7078
_refine_ls_number_restraints 0
_refine_ls_R_factor_all 0.0550
_refine_ls_R_factor_gt 0.0384
_refine_ls_shift/su_max 0.000486
_refine_ls_structure_factor_coef Fsqd
_refine_ls_weighting_details
;
Method, part 1, Chebychev polynomial, (Watkin, 1994, Prince, 1982)
[weight] = 1.0/[A~0~*T~0~(x)+A~1~*T~1~(x) ... +A~n-1~]*T~n-1~(x)]
where A~i~ are the Chebychev coefficients listed below and x= Fcalc/Fmax
Method = Robust Weighting (Prince, 1982)
W = [weight] * [1-(deltaF/6*sigmaF)^2^]^2^
A~i~ are:
1.63 1.62 0.357
;
_refine_ls_weighting_scheme calc
_refine_ls_wR_factor_all 0.0613
_refine_ls_wR_factor_gt 0.0573
_refine_ls_wR_factor_ref 0.0613
_reflns_limit_h_max 13
_reflns_limit_h_min -14
_reflns_limit_k_max 14
_reflns_limit_k_min -14
_reflns_limit_l_max 19
_reflns_limit_l_min 0
_reflns_number_gt 5522
_reflns_number_total 7093
_reflns_threshold_expression I>2.0\s(I)
_oxford_diffrn_Wilson_B_factor 0.00
_oxford_diffrn_Wilson_scale 0.00
_oxford_refine_ls_r_factor_ref 0.0550
_oxford_refine_ls_scale 0.36862(18)
_oxford_reflns_number_all 7078
_oxford_reflns_threshold_expression_ref I>-10.0\s(I)
_cod_data_source_file c2nj20897k.txt
_cod_data_source_block 4(H2PO4)2
_cod_database_code 7052856

loop_
_symmetry_equiv_pos_as_xyz
x,y,z
-x,-y,-z

loop_
_atom_site_label
_atom_site_type_symbol
_atom_site_fract_x
_atom_site_fract_y
_atom_site_fract_z
_atom_site_U_iso_or_equiv
_atom_site_occupancy
_atom_site_adp_type
P1 P 0.51256(4) 0.02631(4) 0.65164(3) 0.0247 1.0000 Uani
O2 O 0.66903(12) 0.07549(14) 0.61303(9) 0.0336 1.0000 Uani
H21 H 0.657(2) 0.085(3) 0.5515(17) 0.065(7) 1.0000 Uiso
O4 O 0.47296(13) 0.16739(14) 0.66004(9) 0.0338 1.0000 Uani
H41 H 0.542(2) 0.240(2) 0.6965(17) 0.057(7) 1.0000 Uiso
O6 O 0.54824(12) 0.00136(12) 0.75700(7) 0.0290 1.0000 Uani
O7 O 0.37605(12) -0.11125(12) 0.57418(8) 0.0343 1.0000 Uani
P8 P 0.78367(4) 0.39197(4) 0.88748(3) 0.0254 1.0000 Uani
O9 O 0.83448(12) 0.52864(12) 0.97879(8) 0.0301 1.0000 Uani
O10 O 0.71578(12) 0.41039(12) 0.78696(8) 0.0315 1.0000 Uani
O11 O 0.66007(15) 0.24486(14) 0.91461(9) 0.0377 1.0000 Uani
H111 H 0.620(2) 0.170(2) 0.8688(15) 0.050(6) 1.0000 Uiso
O13 O 0.92581(14) 0.36030(16) 0.87066(10) 0.0451 1.0000 Uani
H131 H 1.003(3) 0.395(3) 0.9222(17) 0.068(7) 1.0000 Uiso
N15 N 0.17346(14) 0.22513(15) 0.07815(10) 0.0287 1.0000 Uani
C16 C 0.04683(16) 0.14184(16) 0.11770(11) 0.0275 1.0000 Uani
C17 C 0.09120(17) 0.05258(17) 0.17164(11) 0.0302 1.0000 Uani
N18 N 0.24357(16) 0.08642(16) 0.16293(10) 0.0320 1.0000 Uani
C19 C 0.28931(17) 0.18980(17) 0.10684(11) 0.0285 1.0000 Uani
C20 C 0.44499(19) 0.2544(2) 0.07924(13) 0.0357 1.0000 Uani
C21 C 0.54336(18) 0.4322(2) 0.12218(12) 0.0332 1.0000 Uani
C22 C 0.58507(19) 0.48708(19) 0.23859(12) 0.0321 1.0000 Uani
C23 C 0.67721(17) 0.41894(18) 0.29628(11) 0.0291 1.0000 Uani
C24 C 0.83775(18) 0.4638(2) 0.27143(13) 0.0320 1.0000 Uani
C25 C 0.93854(16) 0.41346(16) 0.33308(11) 0.0263 1.0000 Uani
N26 N 0.89401(14) 0.31855(14) 0.39503(9) 0.0275 1.0000 Uani
C27 C 1.01951(16) 0.29361(16) 0.43475(11) 0.0270 1.0000 Uani
C28 C 1.14439(16) 0.38000(17) 0.39444(10) 0.0278 1.0000 Uani
N29 N 1.08984(14) 0.45458(15) 0.33283(10) 0.0294 1.0000 Uani
H291 H 1.140(2) 0.509(2) 0.2936(16) 0.056(6) 1.0000 Uiso
C31 C 1.28858(19) 0.3779(2) 0.41646(12) 0.0361 1.0000 Uani
C32 C 1.3008(2) 0.2846(2) 0.47920(13) 0.0393 1.0000 Uani
C33 C 1.1761(2) 0.19997(19) 0.52089(13) 0.0385 1.0000 Uani
C34 C 1.03335(19) 0.20283(18) 0.50032(12) 0.0335 1.0000 Uani
H341 H 0.948(2) 0.150(2) 0.5289(13) 0.038(5) 1.0000 Uiso
H331 H 1.194(2) 0.139(2) 0.5674(13) 0.039(5) 1.0000 Uiso
H321 H 1.396(2) 0.277(2) 0.4948(14) 0.047(5) 1.0000 Uiso
H311 H 1.369(2) 0.437(2) 0.3876(14) 0.044(5) 1.0000 Uiso
H261 H 0.801(2) 0.267(2) 0.3998(14) 0.048(6) 1.0000 Uiso
H241 H 0.894(2) 0.576(2) 0.2781(15) 0.056(6) 1.0000 Uiso
H242 H 0.829(2) 0.421(2) 0.1968(14) 0.041(5) 1.0000 Uiso
H231 H 0.6904(19) 0.4557(19) 0.3699(13) 0.032(4) 1.0000 Uiso
H232 H 0.6165(19) 0.305(2) 0.2801(12) 0.034(4) 1.0000 Uiso
H222 H 0.648(2) 0.602(2) 0.2608(13) 0.041(5) 1.0000 Uiso
H221 H 0.486(2) 0.4613(19) 0.2609(12) 0.034(4) 1.0000 Uiso
H211 H 0.642(2) 0.466(2) 0.0981(14) 0.045(5) 1.0000 Uiso
H212 H 0.485(2) 0.486(2) 0.0949(13) 0.037(5) 1.0000 Uiso
H201 H 0.501(2) 0.200(2) 0.1046(14) 0.042(5) 1.0000 Uiso
H202 H 0.425(2) 0.230(2) 0.0017(14) 0.038(5) 1.0000 Uiso
H181 H 0.303(2) 0.054(2) 0.1915(15) 0.048(6) 1.0000 Uiso
C51 C -0.0090(2) -0.0452(2) 0.22179(14) 0.0425 1.0000 Uani
C52 C -0.1544(2) -0.0479(2) 0.21570(15) 0.0467 1.0000 Uani
C53 C -0.1991(2) 0.0414(2) 0.16120(14) 0.0417 1.0000 Uani
C54 C -0.10001(18) 0.13805(19) 0.11046(13) 0.0348 1.0000 Uani
H541 H -0.1313(19) 0.196(2) 0.0700(13) 0.036(5) 1.0000 Uiso
H531 H -0.302(2) 0.036(2) 0.1597(15) 0.052(6) 1.0000 Uiso
H521 H -0.223(2) -0.110(2) 0.2516(16) 0.065(6) 1.0000 Uiso
H511 H 0.024(2) -0.103(2) 0.2596(15) 0.053(6) 1.0000 Uiso
H151 H 0.179(2) 0.302(2) 0.0507(15) 0.050(6) 1.0000 Uiso

loop_
_atom_site_aniso_label
_atom_site_aniso_U_11
_atom_site_aniso_U_22
_atom_site_aniso_U_33
_atom_site_aniso_U_23
_atom_site_aniso_U_13
_atom_site_aniso_U_12
P1 0.01998(15) 0.02790(18) 0.02633(17) 0.01179(14) 0.00639(13) 0.00916(13)
O2 0.0232(5) 0.0449(6) 0.0332(6) 0.0151(5) 0.0100(4) 0.0134(5)
O4 0.0286(5) 0.0361(6) 0.0383(6) 0.0132(5) 0.0018(5) 0.0171(5)
O6 0.0314(5) 0.0314(5) 0.0282(5) 0.0138(4) 0.0083(4) 0.0156(4)
O7 0.0272(5) 0.0343(6) 0.0296(5) 0.0112(4) 0.0069(4) 0.0025(4)
P8 0.02587(17) 0.02987(18) 0.02467(17) 0.01069(14) 0.00850(13) 0.01457(14)
O9 0.0308(5) 0.0322(5) 0.0301(5) 0.0081(4) 0.0069(4) 0.0173(4)
O10 0.0315(5) 0.0325(5) 0.0300(5) 0.0150(4) 0.0066(4) 0.0123(4)
O11 0.0504(7) 0.0302(6) 0.0311(6) 0.0129(5) 0.0179(5) 0.0131(5)
O13 0.0350(6) 0.0665(9) 0.0348(6) -0.0034(6) 0.0031(5) 0.0320(6)
N15 0.0268(6) 0.0281(6) 0.0336(6) 0.0109(5) 0.0079(5) 0.0135(5)
C16 0.0255(6) 0.0247(7) 0.0306(7) 0.0054(5) 0.0068(5) 0.0109(5)
C17 0.0318(7) 0.0298(7) 0.0306(7) 0.0069(6) 0.0083(6) 0.0158(6)
N18 0.0338(7) 0.0373(7) 0.0325(6) 0.0117(5) 0.0073(5) 0.0225(6)
C19 0.0269(7) 0.0317(7) 0.0271(7) 0.0046(5) 0.0051(5) 0.0153(6)
C20 0.0292(7) 0.0468(9) 0.0324(8) 0.0058(7) 0.0096(6) 0.0195(7)
C21 0.0272(7) 0.0440(9) 0.0330(8) 0.0180(7) 0.0111(6) 0.0166(7)
C22 0.0309(7) 0.0356(8) 0.0341(8) 0.0112(6) 0.0106(6) 0.0175(7)
C23 0.0285(7) 0.0331(8) 0.0265(7) 0.0108(6) 0.0094(5) 0.0132(6)
C24 0.0287(7) 0.0379(8) 0.0350(8) 0.0185(7) 0.0115(6) 0.0160(6)
C25 0.0240(6) 0.0267(7) 0.0258(6) 0.0075(5) 0.0076(5) 0.0089(5)
N26 0.0221(6) 0.0286(6) 0.0295(6) 0.0111(5) 0.0083(5) 0.0079(5)
C27 0.0242(6) 0.0260(7) 0.0265(7) 0.0061(5) 0.0048(5) 0.0085(5)
C28 0.0256(6) 0.0308(7) 0.0247(6) 0.0072(5) 0.0067(5) 0.0109(6)
N29 0.0244(6) 0.0348(7) 0.0291(6) 0.0142(5) 0.0101(5) 0.0104(5)
C31 0.0274(7) 0.0478(9) 0.0327(8) 0.0101(7) 0.0093(6) 0.0166(7)
C32 0.0337(8) 0.0449(9) 0.0387(9) 0.0056(7) 0.0013(7) 0.0217(7)
C33 0.0413(9) 0.0303(8) 0.0384(8) 0.0087(7) -0.0015(7) 0.0153(7)
C34 0.0329(8) 0.0280(7) 0.0336(8) 0.0106(6) 0.0051(6) 0.0086(6)
C51 0.0491(10) 0.0405(9) 0.0426(9) 0.0186(8) 0.0172(8) 0.0202(8)
C52 0.0433(10) 0.0432(10) 0.0481(10) 0.0137(8) 0.0230(8) 0.0107(8)
C53 0.0285(8) 0.0417(9) 0.0488(10) 0.0028(8) 0.0138(7) 0.0128(7)
C54 0.0283(7) 0.0332(8) 0.0422(9) 0.0047(7) 0.0074(6) 0.0157(6)

loop_
_atom_type_symbol
_atom_type_scat_dispersion_real
_atom_type_scat_dispersion_imag
_atom_type_scat_Cromer_Mann_a1
_atom_type_scat_Cromer_Mann_b1
_atom_type_scat_Cromer_Mann_a2
_atom_type_scat_Cromer_Mann_b2
_atom_type_scat_Cromer_Mann_a3
_atom_type_scat_Cromer_Mann_b3
_atom_type_scat_Cromer_Mann_a4
_atom_type_scat_Cromer_Mann_b4
_atom_type_scat_Cromer_Mann_c
_atom_type_scat_source
C 0.0033 0.0016 2.3100 20.8439 1.0200 10.2075 1.5886 0.5687 0.8650 51.6512 0.2156 'International Tables Vol C 4.2.6.8 and 6.1.1.4'
N 0.0061 0.0033 12.2126 0.0057 3.1322 9.8933 2.0125 28.9975 1.1663 0.5826 -11.5290 'International Tables Vol C 4.2.6.8 and 6.1.1.4'
O 0.0106 0.0060 3.0485 13.2771 2.2868 5.7011 1.5463 0.3239 0.8670 32.9089 0.2508 'International Tables Vol C 4.2.6.8 and 6.1.1.4'
P 0.1023 0.0942 6.4345 1.9067 4.1791 27.1570 1.7800 0.5260 1.4908 68.1645 1.1149 'International Tables Vol C 4.2.6.8 and 6.1.1.4'
H 0.0000 0.0000 0.4930 10.5109 0.3229 26.1257 0.1402 3.1424 0.0408 57.7998 0.0030 'International Tables Vol C 4.2.6.8 and 6.1.1.4'

loop_
_geom_angle_atom_site_label_1
_geom_angle_atom_site_label_2
_geom_angle_atom_site_label_3
_geom_angle
_geom_angle_publ_flag
O2 P1 O4 107.09(6) yes
O2 P1 O6 106.65(6) yes
O4 P1 O6 109.86(6) yes
O2 P1 O7 111.04(6) yes
O4 P1 O7 106.65(7) yes
O6 P1 O7 115.30(6) yes
P1 O2 H21 112.7(14) no
P1 O4 H41 109.1(16) no
O9 P8 O10 114.98(6) yes
O9 P8 O11 106.27(6) yes
O10 P8 O11 110.70(6) yes
O9 P8 O13 111.18(6) yes
O10 P8 O13 106.16(7) yes
O11 P8 O13 107.37(7) yes
P8 O11 H111 113.3(15) no
P8 O13 H131 116.6(15) no
C16 N15 C19 108.90(12) yes
C16 N15 H151 122.7(12) no
C19 N15 H151 127.2(12) no
N15 C16 C17 106.52(12) yes
N15 C16 C54 131.38(14) yes
C17 C16 C54 122.10(14) yes
C16 C17 N18 106.22(13) yes
C16 C17 C51 121.63(15) yes
N18 C17 C51 132.15(15) yes
C17 N18 C19 109.04(12) yes
C17 N18 H181 127.3(13) no
C19 N18 H181 123.5(13) no
N15 C19 N18 109.32(13) yes
N15 C19 C20 125.33(14) yes
N18 C19 C20 125.35(14) yes
C19 C20 C21 113.28(13) yes
C19 C20 H201 107.2(10) no
C21 C20 H201 111.0(11) no
C19 C20 H202 108.2(10) no
C21 C20 H202 108.0(10) no
H201 C20 H202 109.1(14) no
C20 C21 C22 114.24(13) yes
C20 C21 H211 108.2(10) no
C22 C21 H211 108.9(10) no
C20 C21 H212 110.2(10) no
C22 C21 H212 107.4(10) no
H211 C21 H212 107.7(14) no
C21 C22 C23 115.95(13) yes
C21 C22 H222 109.9(10) no
C23 C22 H222 107.1(10) no
C21 C22 H221 108.0(10) no
C23 C22 H221 108.8(10) no
H222 C22 H221 106.8(14) no
C22 C23 C24 111.93(12) yes
C22 C23 H231 108.9(10) no
C24 C23 H231 110.2(10) no
C22 C23 H232 110.4(10) no
C24 C23 H232 109.7(10) no
H231 C23 H232 105.5(13) no
C23 C24 C25 114.08(12) yes
C23 C24 H241 110.9(12) no
C25 C24 H241 110.2(12) no
C23 C24 H242 112.6(10) no
C25 C24 H242 107.2(10) no
H241 C24 H242 101.2(15) no
C24 C25 N26 126.40(12) yes
C24 C25 N29 124.59(12) yes
N26 C25 N29 108.99(12) yes
C25 N26 C27 109.04(11) yes
C25 N26 H261 125.9(13) no
C27 N26 H261 123.9(13) no
N26 C27 C28 106.45(12) yes
N26 C27 C34 131.81(13) yes
C28 C27 C34 121.73(14) yes
C27 C28 N29 106.36(12) yes
C27 C28 C31 121.62(14) yes
N29 C28 C31 132.00(14) yes
C28 N29 C25 109.12(12) yes
C28 N29 H291 126.4(13) no
C25 N29 H291 124.0(13) no
C28 C31 C32 116.62(15) yes
C28 C31 H311 119.0(11) no
C32 C31 H311 124.4(11) no
C31 C32 C33 121.60(15) yes
C31 C32 H321 119.7(11) no
C33 C32 H321 118.7(11) no
C32 C33 C34 122.09(15) yes
C32 C33 H331 117.3(10) no
C34 C33 H331 120.6(10) no
C27 C34 C33 116.30(15) yes
C27 C34 H341 119.1(10) no
C33 C34 H341 124.5(10) no
C17 C51 C52 116.41(16) yes
C17 C51 H511 120.7(12) no
C52 C51 H511 122.9(12) no
C51 C52 C53 121.92(16) yes
C51 C52 H521 118.2(13) no
C53 C52 H521 119.9(13) no
C52 C53 C54 121.83(16) yes
C52 C53 H531 118.6(11) no
C54 C53 H531 119.6(11) no
C16 C54 C53 116.11(16) yes
C16 C54 H541 121.2(10) no
C53 C54 H541 122.6(10) no

loop_
_geom_bond_atom_site_label_1
_geom_bond_atom_site_label_2
_geom_bond_distance
_geom_bond_publ_flag
P1 O2 1.5721(11) yes
P1 O4 1.5715(12) yes
P1 O6 1.5080(10) yes
P1 O7 1.5028(11) yes
O2 H21 0.85(2) no
O4 H41 0.76(2) no
P8 O9 1.5055(11) yes
P8 O10 1.5015(10) yes
P8 O11 1.5680(12) yes
P8 O13 1.5671(12) yes
O11 H111 0.78(2) no
O13 H131 0.85(2) no
N15 C16 1.3873(18) yes
N15 C19 1.3312(18) yes
N15 H151 0.874(19) no
C16 C17 1.388(2) yes
C16 C54 1.390(2) yes
C17 N18 1.3890(19) yes
C17 C51 1.388(2) yes
N18 C19 1.3300(19) yes
N18 H181 0.846(19) no
C19 C20 1.490(2) yes
C20 C21 1.532(2) yes
C20 H201 0.973(18) no
C20 H202 1.010(17) no
C21 C22 1.515(2) yes
C21 H211 0.987(18) no
C21 H212 0.997(17) no
C22 C23 1.527(2) yes
C22 H222 0.984(18) no
C22 H221 0.981(16) no
C23 C24 1.523(2) yes
C23 H231 0.974(17) no
C23 H232 0.975(17) no
C24 C25 1.486(2) yes
C24 H241 0.97(2) no
C24 H242 1.006(18) no
C25 N26 1.3331(17) yes
C25 N29 1.3380(17) yes
N26 C27 1.3885(18) yes
N26 H261 0.836(18) no
C27 C28 1.3910(19) yes
C27 C34 1.390(2) yes
C28 N29 1.3849(19) yes
C28 C31 1.390(2) yes
N29 H291 0.86(2) no
C31 C32 1.378(2) yes
C31 H311 0.934(18) no
C32 C33 1.397(2) yes
C32 H321 0.946(18) no
C33 C34 1.378(2) yes
C33 H331 0.988(17) no
C34 H341 0.946(17) no
C51 C52 1.381(3) yes
C51 H511 0.945(19) no
C52 C53 1.395(3) yes
C52 H521 0.95(2) no
C53 C54 1.383(2) yes
C53 H531 0.969(19) no
C54 H541 0.958(17) no
